data_4345406
loop_
_publ_author_name
'Hlukhyy, Viktor'
'Trots, Dmytro'
'F\"assler, Thomas F'

_publ_section_title
;
 First-Order Phase Transition in BaNi2Ge2 and the Influence of the Valence
 Electron Count on Distortion of the ThCr2Si2 Structure Type.
;
_journal_issue 3
_journal_name_full 'Inorganic chemistry'
_journal_page_first 1173
_journal_page_last 1185
_journal_paper_doi 10.1021/acs.inorgchem.6b02190
_journal_volume 56
_journal_year 2017
_chemical_formula_moiety 'Ba, Ge2, Ni2'
_chemical_formula_sum 'Ba Ge2 Ni2'
_chemical_formula_weight 399.925
_space_group_IT_number 139
_symmetry_cell_setting tetragonal
_symmetry_space_group_name_Hall '-I 4 2'
_symmetry_space_group_name_H-M 'I 4/m m m'
_cell_angle_alpha 90.00000
_cell_angle_beta 90.00000
_cell_angle_gamma 90.00000
_cell_formula_units_Z 2
_cell_length_a 4.26654(8)
_cell_length_b 4.26654(8)
_cell_length_c 11.2544(2)
_cell_measurement_temperature 783
_cell_volume 204.868(7)
_computing_structure_refinement FULLPROF
_diffrn_ambient_temperature 783(2)
_diffrn_detector_type 'image plate OBI-detector'
_diffrn_measurement_device_type 'diffractometer B2 (HASYLAB, Hamburg,Germany)'
_diffrn_radiation_type synchrotron
_diffrn_radiation_wavelength 0.499966
_diffrn_source x-ray
_exptl_crystal_density_diffrn 6.4832
_exptl_crystal_density_method 'not measured'
_pd_char_colour 'metallic silver'
_pd_proc_2theta_range_inc 0.004000
_pd_proc_2theta_range_max 50.0096
_pd_proc_2theta_range_min 3.0096
_pd_proc_ls_profile_function Pseudo-Voigt
_pd_proc_ls_prof_R_factor 5.0128
_pd_proc_ls_prof_wR_expected 1.7912
_pd_proc_ls_prof_wR_factor 6.3146
_pd_proc_number_of_points 7999
_pd_proc_wavelength 0.499966
_pd_spec_mounting quarz
_pd_spec_mount_mode transmission
_refine_ls_goodness_of_fit_all 12.43
_refine_ls_number_parameters 80
_refine_ls_number_reflns 192
_refine_ls_number_restraints 0
_refine_ls_R_I_factor 5.8855
_refine_ls_shift/su_max 0
_cod_data_source_file ic6b02190_si_002.cif
_cod_data_source_block HT-BaNi2Ge2
_cod_database_code 4345406
_publcif_datablock.id {3800f4a9-f52d-4ff3-9cf0-74e0a0e7d4e1}

_pd_proc_ls_prof_cr_factor 19.4845
_pd_proc_ls_prof_cwr_factor 15.6952
_pd_proc_ls_prof_cwr_expected 4.4522
_pd_proc_ls_prof_chi2 12.4277
_pd_proc_ls_prof_echi2 12.5024
_publcif_info_exptl_table_max_cols 4
_publcif_info_exptl_table_use_headnotes n

loop_
_symmetry_equiv_pos_as_xyz
x,y,z
-y,x,z
-x,-y,z
y,-x,z
-x,y,z
y,x,z
x,-y,z
-y,-x,z
-x,-y,-z
y,-x,-z
x,y,-z
-y,x,-z
x,-y,-z
-y,-x,-z
-x,y,-z
y,x,-z
x+1/2,y+1/2,z+1/2
-y+1/2,x+1/2,z+1/2
-x+1/2,-y+1/2,z+1/2
y+1/2,-x+1/2,z+1/2
-x+1/2,y+1/2,z+1/2
y+1/2,x+1/2,z+1/2
x+1/2,-y+1/2,z+1/2
-y+1/2,-x+1/2,z+1/2
-x+1/2,-y+1/2,-z+1/2
y+1/2,-x+1/2,-z+1/2
x+1/2,y+1/2,-z+1/2
-y+1/2,x+1/2,-z+1/2
x+1/2,-y+1/2,-z+1/2
-y+1/2,-x+1/2,-z+1/2
-x+1/2,y+1/2,-z+1/2
y+1/2,x+1/2,-z+1/2

loop_
_atom_site_label
_atom_site_fract_x
_atom_site_fract_y
_atom_site_fract_z
_atom_site_U_iso_or_equiv
_atom_site_occupancy
_atom_site_adp_type
_atom_site_type_symbol
Ba 0.00000 0.00000 0.00000 0.0207(7) 1.00000 Uani BA
Ni 0.00000 0.50000 0.25000 0.0427(12) 1.00000 Uani Ni
Ge 0.00000 0.00000 0.33842(17) 0.0468(11) 1.00000 Uani Ge

loop_
_atom_site_aniso_label
_atom_site_aniso_U_11
_atom_site_aniso_U_22
_atom_site_aniso_U_33
_atom_site_aniso_U_12
_atom_site_aniso_U_13
_atom_site_aniso_U_23
_atom_site_aniso_type_symbol
Ba 0.0233(6) 0.0233(6) 0.0154(10) 0.00000 0.00000 0.00000 BA
Ni 0.0504(9) 0.0504(9) 0.0271(17) 0.00000 0.00000 0.00000 Ni
Ge 0.0330(7) 0.0330(7) 0.0744(18) 0.00000 0.00000 0.00000 Ge

loop_
_atom_type_symbol
_atom_type_scat_Cromer_Mann_a1
_atom_type_scat_Cromer_Mann_b1
_atom_type_scat_Cromer_Mann_a2
_atom_type_scat_Cromer_Mann_b2
_atom_type_scat_Cromer_Mann_a3
_atom_type_scat_Cromer_Mann_b3
_atom_type_scat_Cromer_Mann_a4
_atom_type_scat_Cromer_Mann_b4
_atom_type_scat_Cromer_Mann_c
_atom_type_scat_dispersion_real
_atom_type_scat_dispersion_imag
_atom_type_scat_source
Ba 20.33610 3.21600 19.29700 0.27560 10.88800 20.20730 2.69590 167.20200 2.77310 -0.98300 1.50000 International_Tables_for_Crystallography_Vol.C(1991)_Tables_6.1.1.4_and_6.1.1.5
Ni 12.83760 3.87850 7.29200 0.25650 4.44380 12.17630 2.38000 66.34210 1.03410 0.26100 0.72400 International_Tables_for_Crystallography_Vol.C(1991)_Tables_6.1.1.4_and_6.1.1.5
Ge 16.08160 2.85090 6.37470 0.25160 3.70680 11.44680 3.68300 54.76250 2.13130 0.22800 1.19000 International_Tables_for_Crystallography_Vol.C(1991)_Tables_6.1.1.4_and_6.1.1.5

loop_
_publcif_info_datablock.id
_publcif_info_datablock.publ_exptl
_publcif_info_datablock.publ_geom
_publcif_info_datablock.structure
{d8ef8a03-8b59-4eed-9cfd-f657876287ba} ? ? ?
{daba9faa-6c6a-4b63-83ea-37b3aad1f596} y y y
{3800f4a9-f52d-4ff3-9cf0-74e0a0e7d4e1} y y y

loop_
_publcif_info_exptl_table_extra_item
sin_theta_over_lambda_max

loop_
_publcif_info_tables.block_id
_publcif_info_tables.reference_item
{d8ef8a03-8b59-4eed-9cfd-f657876287ba} '_publcif_info_datablock.publ_exptl'

loop_
_publcif_info_cif.paper_type
EE
